data_7049656
loop_
_publ_author_name
'Thu\'ery, Pierre'
'Atoini, Youssef'
'Harrowfield, Jack'

_publ_section_title
;
 The sulfonate group as a ligand: a fine balance between hydrogen bonding
 and metal ion coordination in uranyl ion complexes.
;
_journal_issue 24
_journal_name_full 'Dalton transactions (Cambridge, England : 2003)'
_journal_page_first 8756
_journal_page_last 8772
_journal_paper_doi 10.1039/c9dt01024f
_journal_volume 48
_journal_year 2019
_chemical_formula_sum 'C76 H88 O32 P2 S4 U'
_chemical_formula_weight 1941.67
_space_group_crystal_system triclinic
_space_group_IT_number 2
_space_group_name_Hall '-P 1'
_space_group_name_H-M_alt 'P -1'
_symmetry_space_group_name_Hall '-P 1'
_symmetry_space_group_name_H-M 'P -1'
_atom_sites_solution_hydrogens mixed
_atom_sites_solution_primary dual
_audit_creation_method SHELXL-2014
_audit_update_record
;
2019-01-23 deposited with the CCDC.    2019-04-11 downloaded from the CCDC.
;
_cell_angle_alpha 105.108(4)
_cell_angle_beta 100.002(3)
_cell_angle_gamma 96.077(4)
_cell_formula_units_Z 2
_cell_length_a 13.7110(9)
_cell_length_b 13.9471(6)
_cell_length_c 22.3786(16)
_cell_measurement_reflns_used 199629
_cell_measurement_temperature 100(2)
_cell_measurement_theta_max 25.68
_cell_measurement_theta_min 2.09
_cell_volume 4017.0(4)
_computing_cell_refinement 'HKL2000 (Otwinowski & Minor, 1997)'
_computing_data_collection 'COLLECT (Nonius, 1998)'
_computing_data_reduction 'HKL2000 (Otwinowski & Minor, 1997)'
_computing_molecular_graphics 'SHELXTL (Sheldrick, 2008)'
_computing_publication_material 'SHELXTL (Sheldrick, 2008); PLATON (Spek, 2003)'
_computing_structure_refinement 'SHELXL (Sheldrick, 2015)'
_computing_structure_solution 'SHELXT (Sheldrick, 2015)'
_diffrn_ambient_temperature 100(2)
_diffrn_measured_fraction_theta_full 0.999
_diffrn_measured_fraction_theta_max 0.999
_diffrn_measurement_device_type 'Nonius Kappa-CCD area-detector diffractometer'
_diffrn_measurement_method '1 \f and 14 \w scans with 2\% steps (746 frames)'
_diffrn_radiation_monochromator graphite
_diffrn_radiation_source 'fine-focus sealed tube'
_diffrn_radiation_type MoK\a
_diffrn_radiation_wavelength 0.71073
_diffrn_reflns_av_R_equivalents 0.0503
_diffrn_reflns_av_unetI/netI 0.0922
_diffrn_reflns_Laue_measured_fraction_full 0.999
_diffrn_reflns_Laue_measured_fraction_max 0.999
_diffrn_reflns_limit_h_max 16
_diffrn_reflns_limit_h_min -16
_diffrn_reflns_limit_k_max 16
_diffrn_reflns_limit_k_min -17
_diffrn_reflns_limit_l_max 27
_diffrn_reflns_limit_l_min 0
_diffrn_reflns_number 199629
_diffrn_reflns_point_group_measured_fraction_full 0.999
_diffrn_reflns_point_group_measured_fraction_max 0.999
_diffrn_reflns_theta_full 25.242
_diffrn_reflns_theta_max 25.682
_diffrn_reflns_theta_min 2.093
_diffrn_standards_decay_% 0
_diffrn_standards_interval_time 0
_diffrn_standards_number 0
_exptl_absorpt_coefficient_mu 2.251
_exptl_absorpt_correction_T_max 0.874
_exptl_absorpt_correction_T_min 0.588
_exptl_absorpt_correction_type multi-scan
_exptl_absorpt_process_details 'SCALEPACK (Otwinowski & Minor, 1997)'
_exptl_crystal_colour 'translucent light yellow'
_exptl_crystal_density_diffrn 1.605
_exptl_crystal_description platelet
_exptl_crystal_F_000 1972
_exptl_crystal_size_max 0.18
_exptl_crystal_size_mid 0.16
_exptl_crystal_size_min 0.06
_refine_diff_density_max 1.580
_refine_diff_density_min -1.069
_refine_diff_density_rms 0.114
_refine_ls_extinction_method none
_refine_ls_goodness_of_fit_ref 0.970
_refine_ls_hydrogen_treatment constr
_refine_ls_matrix_type full
_refine_ls_number_parameters 1042
_refine_ls_number_reflns 15250
_refine_ls_number_restraints 0
_refine_ls_restrained_S_all 0.970
_refine_ls_R_factor_all 0.0578
_refine_ls_R_factor_gt 0.0387
_refine_ls_shift/su_max 0.002
_refine_ls_shift/su_mean 0.000
_refine_ls_structure_factor_coef Fsqd
_refine_ls_weighting_details 'w=1/[\s^2^(Fo^2^)+(0.0371P)^2^] where P=(Fo^2^+2Fc^2^)/3'
_refine_ls_weighting_scheme calc
_refine_ls_wR_factor_gt 0.0865
_refine_ls_wR_factor_ref 0.0908
_reflns_Friedel_coverage 0.000
_reflns_number_gt 11972
_reflns_number_total 15250
_reflns_threshold_expression 'I > 2\s(I)'
_cod_data_source_file c9dt01024f1.cif
_cod_data_source_block 10
_cod_depositor_comments 'Adding full bibliography for 7049652--7049661.cif.'
_cod_database_code 7049656
_shelx_space_group_comment
;
The symmetry employed for this shelxl refinement is uniquely defined
by the following loop, which should always be used as a source of
symmetry information in preference to the above space-group names.
They are only intended as comments.
;
_shelxl_version_number 2014-3

loop_
_space_group_symop_operation_xyz
'x, y, z'
'-x, -y, -z'

loop_
_atom_site_label
_atom_site_type_symbol
_atom_site_fract_x
_atom_site_fract_y
_atom_site_fract_z
_atom_site_U_iso_or_equiv
_atom_site_adp_type
_atom_site_occupancy
_atom_site_site_symmetry_order
_atom_site_calc_flag
_atom_site_refinement_flags_posn
_atom_site_refinement_flags_adp
_atom_site_refinement_flags_occupancy
U1 U 0.95413(2) 0.25133(2) 0.80717(2) 0.02465(6) Uani 1 1 d . . .
S1 S 0.80606(8) 0.44701(7) 0.77158(5) 0.0259(2) Uani 1 1 d . . .
S2 S 0.97953(8) 0.99519(8) 0.82010(5) 0.0266(2) Uani 1 1 d . . .
S3 S 0.44984(8) 0.97965(8) 0.81052(5) 0.0276(2) Uani 1 1 d . . .
S4 S 0.30873(8) 0.47049(8) 0.82056(5) 0.0290(3) Uani 1 1 d . . .
P1 P 0.54222(9) 0.61533(9) 0.63812(5) 0.0316(3) Uani 1 1 d . . .
P2 P 1.00635(9) 0.85342(8) 0.57741(6) 0.0307(3) Uani 1 1 d . . .
O1 O 0.9809(2) 0.32835(19) 0.88608(13) 0.0294(7) Uani 1 1 d . . .
O2 O 0.9236(2) 0.17383(19) 0.72859(13) 0.0250(7) Uani 1 1 d . . .
O3 O 0.8321(2) 0.34860(19) 0.77723(13) 0.0277(7) Uani 1 1 d . . .
O4 O 0.8814(2) 0.4973(2) 0.74642(14) 0.0295(7) Uani 1 1 d . . .
O5 O 0.7045(2) 0.4332(2) 0.73578(14) 0.0305(7) Uani 1 1 d . . .
O6 O 0.9962(2) 1.10692(19) 0.83860(13) 0.0267(7) Uani 1 1 d . . .
O7 O 0.8955(2) 0.9520(2) 0.76726(13) 0.0325(7) Uani 1 1 d . . .
O8 O 1.0709(2) 0.9560(2) 0.80968(14) 0.0322(7) Uani 1 1 d . . .
O9 O 0.3613(2) 0.9032(2) 0.78439(15) 0.0366(8) Uani 1 1 d . . .
O10 O 0.4238(2) 1.0808(2) 0.83122(14) 0.0317(7) Uani 1 1 d . . .
O11 O 0.5194(2) 0.9772(2) 0.76826(14) 0.0372(8) Uani 1 1 d . . .
O12 O 0.2787(2) 0.5376(2) 0.78312(15) 0.0380(8) Uani 1 1 d . . .
O13 O 0.2254(2) 0.4396(2) 0.84921(14) 0.0356(8) Uani 1 1 d . . .
O14 O 0.3482(2) 0.3846(2) 0.78732(14) 0.0352(8) Uani 1 1 d . . .
O15 O 0.8123(2) 0.6891(2) 1.03141(13) 0.0279(7) Uani 1 1 d . . .
H15 H 0.8583 0.7432 1.0353 0.033 Uiso 1 1 d R U .
O16 O 0.8441(2) 0.8816(2) 1.03094(13) 0.0272(7) Uani 1 1 d . . .
H16 H 0.7945 0.9088 1.0424 0.033 Uiso 1 1 d R U .
O17 O 0.6603(2) 0.9184(2) 1.04707(13) 0.0293(7) Uani 1 1 d . . .
H17 H 0.6459 0.8591 1.0490 0.035 Uiso 1 1 d R U .
O18 O 0.6222(2) 0.7180(2) 1.03720(13) 0.0289(7) Uani 1 1 d . . .
H18 H 0.6795 0.7040 1.0380 0.035 Uiso 1 1 d R U .
O19 O 0.8063(2) 0.1847(2) 0.83024(15) 0.0340(8) Uani 1 1 d . . .
H19A H 0.7644 0.1328 0.8088 0.041 Uiso 1 1 d R U .
H19B H 0.7698 0.2070 0.8590 0.041 Uiso 1 1 d R U .
O20 O 1.1304(2) 0.2512(2) 0.81307(13) 0.0288(7) Uani 1 1 d . . .
H20A H 1.1794 0.3071 0.8285 0.035 Uiso 1 1 d R U .
H20B H 1.1634 0.2128 0.8262 0.035 Uiso 1 1 d R U .
O21 O 1.0351(2) 0.3927(2) 0.77491(14) 0.0318(7) Uani 1 1 d . . .
H21A H 0.9941 0.4388 0.7707 0.038 Uiso 1 1 d R U .
H21B H 1.1026 0.4338 0.7895 0.038 Uiso 1 1 d R U .
O22 O 0.5292(3) 0.3282(2) 0.76098(15) 0.0445(9) Uani 1 1 d . . .
H22A H 0.5773 0.3767 0.7517 0.053 Uiso 1 1 d R U .
H22B H 0.4898 0.3667 0.7614 0.053 Uiso 1 1 d R U .
O23 O 0.7078(3) 0.0140(3) 0.75510(16) 0.0492(9) Uani 1 1 d . . .
H23A H 0.7625 -0.0243 0.7632 0.059 Uiso 1 1 d R U .
H23B H 0.6399 -0.0205 0.7505 0.059 Uiso 1 1 d R U .
O24 O 1.2303(2) 0.1173(2) 0.84381(14) 0.0324(7) Uani 1 1 d . . .
H24A H 1.1875 0.0505 0.8292 0.039 Uiso 1 1 d R U .
H24B H 1.2968 0.1092 0.8378 0.039 Uiso 1 1 d R U .
O25 O 1.2020(3) 0.8311(3) 0.83589(17) 0.0518(10) Uani 1 1 d . . .
H25A H 1.2542 0.8440 0.8130 0.062 Uiso 1 1 d R U .
H25B H 1.1779 0.7638 0.8127 0.062 Uiso 1 1 d R U .
O26 O 0.5611(3) 1.2596(2) 0.86748(17) 0.0496(10) Uani 1 1 d . . .
H26A H 0.5088 1.2024 0.8588 0.060 Uiso 1 1 d R U .
H26B H 0.5582 1.2866 0.8345 0.060 Uiso 1 1 d R U .
O27 O 0.1566(3) 0.5929(3) 0.9574(2) 0.0681(12) Uani 1 1 d . . .
H27A H 0.1432 0.6428 0.9436 0.082 Uiso 1 1 d R U .
H27B H 0.1068 0.5575 0.9718 0.082 Uiso 1 1 d R U .
O28 O 0.7440(3) 0.2554(2) 0.93449(17) 0.0488(9) Uani 1 1 d . . .
O29 O 0.1271(3) 0.6455(3) 0.84407(17) 0.0597(11) Uani 1 1 d . . .
O30 O 0.6571(4) 0.2150(4) 0.6364(3) 0.122(2) Uani 1 1 d . . .
O31 O 0.5139(4) 1.1248(3) 0.6889(2) 0.0991(17) Uani 1 1 d . . .
O32 O 1.0000 0.5000 1.0000 0.100(2) Uani 1 2 d S . P
O33 O 0.3255(5) 0.7008(4) 0.7234(3) 0.0427(18) Uani 0.5 1 d . . P
C1 C 0.8098(3) 0.5209(3) 0.8491(2) 0.0250(10) Uani 1 1 d . . .
C2 C 0.8823(3) 0.6058(3) 0.8771(2) 0.0265(10) Uani 1 1 d . . .
H2 H 0.9301 0.6241 0.8544 0.032 Uiso 1 1 calc R U .
C3 C 0.8850(3) 0.6647(3) 0.9388(2) 0.0238(9) Uani 1 1 d . . .
C4 C 0.8127(3) 0.6345(3) 0.97029(19) 0.0241(9) Uani 1 1 d . . .
C5 C 0.7394(3) 0.5491(3) 0.9424(2) 0.0237(9) Uani 1 1 d . . .
C6 C 0.7401(3) 0.4922(3) 0.8816(2) 0.0265(10) Uani 1 1 d . . .
H6 H 0.6922 0.4329 0.8620 0.032 Uiso 1 1 calc R U .
C7 C 0.9659(3) 0.7567(3) 0.9678(2) 0.0248(10) Uani 1 1 d . . .
H7A H 0.9792 0.7712 1.0145 0.030 Uiso 1 1 calc R U .
H7B H 1.0286 0.7413 0.9539 0.030 Uiso 1 1 calc R U .
C8 C 0.9386(3) 0.8497(3) 0.95036(19) 0.0230(9) Uani 1 1 d . . .
C9 C 0.9736(3) 0.8791(3) 0.90186(18) 0.0215(9) Uani 1 1 d . . .
H9 H 1.0169 0.8414 0.8799 0.026 Uiso 1 1 calc R U .
C10 C 0.9457(3) 0.9623(3) 0.88569(19) 0.0236(9) Uani 1 1 d . . .
C11 C 0.8806(3) 1.0172(3) 0.91574(19) 0.0233(9) Uani 1 1 d . . .
H11 H 0.8606 1.0733 0.9030 0.028 Uiso 1 1 calc R U .
C12 C 0.8445(3) 0.9904(3) 0.96426(18) 0.0210(9) Uani 1 1 d . . .
C13 C 0.8752(3) 0.9080(3) 0.98167(18) 0.0216(9) Uani 1 1 d . . .
C14 C 0.7676(3) 1.0468(3) 0.99387(19) 0.0216(9) Uani 1 1 d . . .
H14A H 0.7746 1.1154 0.9888 0.026 Uiso 1 1 calc R U .
H14B H 0.7804 1.0530 1.0397 0.026 Uiso 1 1 calc R U .
C15 C 0.6610(3) 0.9920(3) 0.96296(19) 0.0238(9) Uani 1 1 d . . .
C16 C 0.6112(3) 1.0041(3) 0.9066(2) 0.0255(10) Uani 1 1 d . . .
H16A H 0.6439 1.0467 0.8867 0.031 Uiso 1 1 calc R U .
C17 C 0.5142(3) 0.9547(3) 0.8790(2) 0.0252(10) Uani 1 1 d . . .
C18 C 0.4659(3) 0.8921(3) 0.9076(2) 0.0245(10) Uani 1 1 d . . .
H18A H 0.3993 0.8590 0.8884 0.029 Uiso 1 1 calc R U .
C19 C 0.5133(3) 0.8770(3) 0.9637(2) 0.0242(10) Uani 1 1 d . . .
C20 C 0.6112(3) 0.9279(3) 0.99064(19) 0.0233(9) Uani 1 1 d . . .
C21 C 0.4588(3) 0.8090(3) 0.9942(2) 0.0245(10) Uani 1 1 d . . .
H21C H 0.3870 0.8165 0.9880 0.029 Uiso 1 1 calc R U .
H21D H 0.4871 0.8294 1.0403 0.029 Uiso 1 1 calc R U .
C22 C 0.4681(3) 0.6989(3) 0.96583(19) 0.0236(9) Uani 1 1 d . . .
C23 C 0.3944(3) 0.6397(3) 0.91447(19) 0.0245(10) Uani 1 1 d . . .
H23 H 0.3373 0.6666 0.8996 0.029 Uiso 1 1 calc R U .
C24 C 0.4047(3) 0.5417(3) 0.8851(2) 0.0244(10) Uani 1 1 d . . .
C25 C 0.4875(3) 0.5025(3) 0.90625(19) 0.0234(10) Uani 1 1 d . . .
H25 H 0.4929 0.4349 0.8860 0.028 Uiso 1 1 calc R U .
C26 C 0.5635(3) 0.5595(3) 0.9565(2) 0.0246(10) Uani 1 1 d . . .
C27 C 0.5508(3) 0.6581(3) 0.98595(19) 0.0227(9) Uani 1 1 d . . .
C28 C 0.6582(3) 0.5192(3) 0.9759(2) 0.0248(10) Uani 1 1 d . . .
H28A H 0.6434 0.4450 0.9653 0.030 Uiso 1 1 calc R U .
H28B H 0.6828 0.5460 1.0223 0.030 Uiso 1 1 calc R U .
C29 C 0.4602(4) 0.5000(3) 0.6270(2) 0.0350(12) Uani 1 1 d . . .
C30 C 0.3674(4) 0.5076(4) 0.6432(2) 0.0436(13) Uani 1 1 d . . .
H30 H 0.3452 0.5711 0.6535 0.052 Uiso 1 1 calc R U .
C31 C 0.3067(4) 0.4210(4) 0.6442(2) 0.0496(15) Uani 1 1 d . . .
H31 H 0.2442 0.4254 0.6569 0.060 Uiso 1 1 calc R U .
C32 C 0.3387(4) 0.3287(4) 0.6267(2) 0.0507(15) Uani 1 1 d . . .
H32 H 0.2975 0.2699 0.6274 0.061 Uiso 1 1 calc R U .
C33 C 0.4292(4) 0.3203(4) 0.6081(2) 0.0487(14) Uani 1 1 d . . .
H33 H 0.4492 0.2562 0.5951 0.058 Uiso 1 1 calc R U .
C34 C 0.4907(4) 0.4067(3) 0.6088(2) 0.0403(12) Uani 1 1 d . . .
H34 H 0.5536 0.4020 0.5969 0.048 Uiso 1 1 calc R U .
C35 C 0.5943(3) 0.6685(3) 0.7209(2) 0.0289(10) Uani 1 1 d . . .
C36 C 0.5486(3) 0.6421(3) 0.7660(2) 0.0331(11) Uani 1 1 d . . .
H36 H 0.4880 0.5954 0.7534 0.040 Uiso 1 1 calc R U .
C37 C 0.5915(3) 0.6838(3) 0.8294(2) 0.0331(11) Uani 1 1 d . . .
H37 H 0.5610 0.6647 0.8604 0.040 Uiso 1 1 calc R U .
C38 C 0.6785(3) 0.7533(3) 0.8480(2) 0.0286(10) Uani 1 1 d . . .
H38 H 0.7069 0.7826 0.8917 0.034 Uiso 1 1 calc R U .
C39 C 0.7243(4) 0.7802(3) 0.8033(2) 0.0357(11) Uani 1 1 d . . .
H39 H 0.7847 0.8272 0.8163 0.043 Uiso 1 1 calc R U .
C40 C 0.6827(3) 0.7391(3) 0.7400(2) 0.0347(11) Uani 1 1 d . . .
H40 H 0.7137 0.7584 0.7093 0.042 Uiso 1 1 calc R U .
C41 C 0.4738(3) 0.6984(3) 0.6049(2) 0.0324(11) Uani 1 1 d . . .
C42 C 0.4865(4) 0.7996(3) 0.6371(2) 0.0396(12) Uani 1 1 d . . .
H42 H 0.5266 0.8243 0.6787 0.048 Uiso 1 1 calc R U .
C43 C 0.4407(4) 0.8641(4) 0.6084(3) 0.0474(14) Uani 1 1 d . . .
H43 H 0.4502 0.9337 0.6303 0.057 Uiso 1 1 calc R U .
C44 C 0.3812(4) 0.8294(4) 0.5485(3) 0.0468(13) Uani 1 1 d . . .
H44 H 0.3507 0.8747 0.5289 0.056 Uiso 1 1 calc R U .
C45 C 0.3662(4) 0.7267(4) 0.5166(2) 0.0448(13) Uani 1 1 d . . .
H45 H 0.3246 0.7017 0.4755 0.054 Uiso 1 1 calc R U .
C46 C 0.4118(4) 0.6619(3) 0.5450(2) 0.0388(12) Uani 1 1 d . . .
H46 H 0.4008 0.5920 0.5236 0.047 Uiso 1 1 calc R U .
C47 C 0.6467(3) 0.5926(3) 0.5993(2) 0.0311(11) Uani 1 1 d . . .
C48 C 0.7156(4) 0.5380(3) 0.6227(2) 0.0346(11) Uani 1 1 d . . .
H48 H 0.7076 0.5143 0.6580 0.042 Uiso 1 1 calc R U .
C49 C 0.7962(4) 0.5183(3) 0.5938(2) 0.0380(12) Uani 1 1 d . . .
H49 H 0.8428 0.4796 0.6087 0.046 Uiso 1 1 calc R U .
C50 C 0.8082(4) 0.5554(3) 0.5432(2) 0.0380(12) Uani 1 1 d . . .
H50 H 0.8628 0.5416 0.5231 0.046 Uiso 1 1 calc R U .
C51 C 0.7409(4) 0.6123(3) 0.5223(2) 0.0362(12) Uani 1 1 d . . .
H51 H 0.7506 0.6387 0.4883 0.043 Uiso 1 1 calc R U .
C52 C 0.6592(3) 0.6318(3) 0.5498(2) 0.0303(10) Uani 1 1 d . . .
H52 H 0.6130 0.6710 0.5351 0.036 Uiso 1 1 calc R U .
C53 C 1.0184(4) 0.7583(3) 0.6178(2) 0.0354(12) Uani 1 1 d . . .
C54 C 0.9734(4) 0.7586(4) 0.6688(2) 0.0495(15) Uani 1 1 d . . .
H54 H 0.9307 0.8063 0.6809 0.059 Uiso 1 1 calc R U .
C55 C 0.9911(5) 0.6888(4) 0.7021(3) 0.0604(18) Uani 1 1 d . . .
H55 H 0.9599 0.6884 0.7367 0.073 Uiso 1 1 calc R U .
C56 C 1.0536(5) 0.6204(4) 0.6851(3) 0.0551(16) Uani 1 1 d . . .
H56 H 1.0661 0.5738 0.7087 0.066 Uiso 1 1 calc R U .
C57 C 1.0976(5) 0.6185(4) 0.6353(3) 0.0578(16) Uani 1 1 d . . .
H57 H 1.1405 0.5707 0.6239 0.069 Uiso 1 1 calc R U .
C58 C 1.0797(4) 0.6872(4) 0.6008(3) 0.0465(13) Uani 1 1 d . . .
H58 H 1.1097 0.6853 0.5654 0.056 Uiso 1 1 calc R U .
C59 C 0.8819(3) 0.8853(3) 0.5643(2) 0.0336(11) Uani 1 1 d . . .
C60 C 0.8396(4) 0.9265(4) 0.6169(2) 0.0480(14) Uani 1 1 d . . .
H60 H 0.8765 0.9372 0.6588 0.058 Uiso 1 1 calc R U .
C61 C 0.7445(4) 0.9511(5) 0.6070(3) 0.0612(17) Uani 1 1 d . . .
H61 H 0.7158 0.9782 0.6422 0.073 Uiso 1 1 calc R U .
C62 C 0.6901(4) 0.9364(4) 0.5457(3) 0.0511(14) Uani 1 1 d . . .
H62 H 0.6234 0.9506 0.5391 0.061 Uiso 1 1 calc R U .
C63 C 0.7338(4) 0.9010(3) 0.4948(2) 0.0393(12) Uani 1 1 d . . .
H63 H 0.6985 0.8951 0.4532 0.047 Uiso 1 1 calc R U .
C64 C 0.8285(4) 0.8741(3) 0.5035(2) 0.0336(11) Uani 1 1 d . . .
H64 H 0.8569 0.8481 0.4680 0.040 Uiso 1 1 calc R U .
C65 C 1.0938(3) 0.9641(3) 0.6231(2) 0.0285(10) Uani 1 1 d . . .
C66 C 1.0675(3) 1.0595(3) 0.6315(2) 0.0307(10) Uani 1 1 d . . .
H66 H 1.0020 1.0676 0.6135 0.037 Uiso 1 1 calc R U .
C67 C 1.1384(4) 1.1431(3) 0.6669(2) 0.0363(12) Uani 1 1 d . . .
H67 H 1.1206 1.2085 0.6731 0.044 Uiso 1 1 calc R U .
C68 C 1.2337(4) 1.1326(3) 0.6928(2) 0.0365(12) Uani 1 1 d . . .
H68 H 1.2814 1.1902 0.7167 0.044 Uiso 1 1 calc R U .
C69 C 1.2594(4) 1.0370(3) 0.6837(2) 0.0371(12) Uani 1 1 d . . .
H69 H 1.3255 1.0294 0.7011 0.045 Uiso 1 1 calc R U .
C70 C 1.1902(4) 0.9529(3) 0.6498(2) 0.0359(11) Uani 1 1 d . . .
H70 H 1.2081 0.8877 0.6447 0.043 Uiso 1 1 calc R U .
C71 C 1.0384(3) 0.8046(3) 0.5017(2) 0.0301(10) Uani 1 1 d . . .
C72 C 1.1179(3) 0.8538(3) 0.4850(2) 0.0326(11) Uani 1 1 d . . .
H72 H 1.1549 0.9154 0.5128 0.039 Uiso 1 1 calc R U .
C73 C 1.1434(4) 0.8123(4) 0.4272(2) 0.0363(11) Uani 1 1 d . . .
H73 H 1.1980 0.8458 0.4156 0.044 Uiso 1 1 calc R U .
C74 C 1.0898(4) 0.7228(3) 0.3867(2) 0.0367(12) Uani 1 1 d . . .
H74 H 1.1077 0.6949 0.3474 0.044 Uiso 1 1 calc R U .
C75 C 1.0108(4) 0.6741(3) 0.4031(2) 0.0425(13) Uani 1 1 d . . .
H75 H 0.9741 0.6125 0.3751 0.051 Uiso 1 1 calc R U .
C76 C 0.9844(4) 0.7144(3) 0.4603(2) 0.0432(13) Uani 1 1 d . . .
H76 H 0.9295 0.6806 0.4715 0.052 Uiso 1 1 calc R U .

loop_
_atom_site_aniso_label
_atom_site_aniso_U_11
_atom_site_aniso_U_22
_atom_site_aniso_U_33
_atom_site_aniso_U_23
_atom_site_aniso_U_13
_atom_site_aniso_U_12
U1 0.02496(10) 0.02584(9) 0.02346(9) 0.00774(7) 0.00605(7) 0.00194(6)
S1 0.0294(6) 0.0245(5) 0.0261(6) 0.0101(4) 0.0075(5) 0.0039(4)
S2 0.0265(6) 0.0285(5) 0.0271(6) 0.0104(5) 0.0090(5) 0.0029(5)
S3 0.0253(6) 0.0279(5) 0.0296(6) 0.0103(5) 0.0033(5) 0.0030(5)
S4 0.0265(6) 0.0272(5) 0.0292(6) 0.0034(5) 0.0055(5) -0.0008(5)
P1 0.0324(7) 0.0342(6) 0.0237(6) 0.0074(5) 0.0024(5) -0.0060(5)
P2 0.0359(7) 0.0303(6) 0.0263(6) 0.0091(5) 0.0090(5) 0.0011(5)
O1 0.0333(18) 0.0267(15) 0.0226(16) 0.0001(13) 0.0031(13) 0.0021(13)
O2 0.0267(16) 0.0251(14) 0.0201(15) 0.0028(12) 0.0027(13) 0.0031(12)
O3 0.0272(17) 0.0236(14) 0.0336(18) 0.0095(13) 0.0087(14) 0.0031(12)
O4 0.0341(18) 0.0281(15) 0.0311(17) 0.0125(13) 0.0148(14) 0.0029(13)
O5 0.0303(17) 0.0321(16) 0.0293(17) 0.0107(13) 0.0037(14) 0.0046(13)
O6 0.0292(17) 0.0218(14) 0.0330(17) 0.0120(13) 0.0104(14) 0.0047(12)
O7 0.0333(18) 0.0408(17) 0.0207(16) 0.0081(14) 0.0044(13) -0.0027(14)
O8 0.0317(18) 0.0347(16) 0.0371(19) 0.0153(14) 0.0168(15) 0.0070(14)
O9 0.0315(18) 0.0334(17) 0.042(2) 0.0165(15) -0.0036(15) -0.0041(14)
O10 0.0296(17) 0.0302(16) 0.0376(19) 0.0118(14) 0.0075(14) 0.0088(13)
O11 0.0355(19) 0.0487(19) 0.0284(18) 0.0106(15) 0.0079(15) 0.0098(15)
O12 0.042(2) 0.0336(17) 0.0338(19) 0.0087(14) -0.0012(15) 0.0038(15)
O13 0.0281(17) 0.0383(17) 0.0355(19) 0.0055(15) 0.0075(14) -0.0053(14)
O14 0.0345(19) 0.0281(16) 0.0361(19) -0.0016(14) 0.0080(15) 0.0007(14)
O15 0.0303(17) 0.0284(15) 0.0235(16) 0.0068(13) 0.0049(13) 0.0012(13)
O16 0.0252(16) 0.0329(16) 0.0268(17) 0.0131(13) 0.0074(13) 0.0039(13)
O17 0.0360(18) 0.0285(15) 0.0226(16) 0.0072(13) 0.0038(14) 0.0063(13)
O18 0.0238(16) 0.0348(16) 0.0251(16) 0.0065(13) 0.0024(13) 0.0004(13)
O19 0.0304(18) 0.0335(16) 0.045(2) 0.0171(15) 0.0165(15) 0.0049(14)
O20 0.0221(16) 0.0319(16) 0.0336(18) 0.0139(14) 0.0048(13) -0.0006(13)
O21 0.0243(17) 0.0338(16) 0.0400(19) 0.0172(14) 0.0067(14) -0.0009(13)
O22 0.049(2) 0.0421(19) 0.042(2) 0.0108(16) 0.0125(17) 0.0065(16)
O23 0.035(2) 0.061(2) 0.050(2) 0.0139(18) 0.0110(17) 0.0021(17)
O24 0.0261(17) 0.0375(17) 0.0351(18) 0.0129(14) 0.0061(14) 0.0050(14)
O25 0.044(2) 0.054(2) 0.061(3) 0.0276(19) 0.0096(19) 0.0027(17)
O26 0.056(2) 0.0393(19) 0.051(2) 0.0147(17) 0.0107(19) -0.0055(17)
O27 0.056(3) 0.082(3) 0.087(3) 0.052(2) 0.020(2) 0.022(2)
O28 0.056(2) 0.049(2) 0.064(2) 0.0323(18) 0.036(2) 0.0225(17)
O29 0.085(3) 0.045(2) 0.048(2) 0.0176(18) 0.009(2) 0.005(2)
O30 0.087(4) 0.145(5) 0.110(5) -0.011(4) 0.025(3) 0.026(4)
O31 0.105(4) 0.081(3) 0.100(4) 0.011(3) 0.020(3) 0.011(3)
O32 0.109(6) 0.101(5) 0.080(5) 0.012(4) -0.010(4) 0.048(4)
O33 0.055(5) 0.023(3) 0.041(4) 0.002(3) 0.006(3) -0.007(3)
C1 0.029(2) 0.021(2) 0.027(2) 0.0092(18) 0.0062(19) 0.0027(18)
C2 0.030(2) 0.027(2) 0.028(2) 0.0140(19) 0.011(2) 0.0054(19)
C3 0.025(2) 0.020(2) 0.028(2) 0.0077(18) 0.0081(19) 0.0079(17)
C4 0.027(2) 0.024(2) 0.024(2) 0.0095(18) 0.0039(18) 0.0062(18)
C5 0.024(2) 0.021(2) 0.031(2) 0.0144(18) 0.0077(19) 0.0059(17)
C6 0.028(2) 0.026(2) 0.028(2) 0.0106(19) 0.0079(19) 0.0040(18)
C7 0.022(2) 0.025(2) 0.027(2) 0.0058(18) 0.0045(18) 0.0056(18)
C8 0.019(2) 0.024(2) 0.024(2) 0.0057(18) 0.0007(18) 0.0026(17)
C9 0.019(2) 0.021(2) 0.021(2) 0.0003(17) 0.0046(17) 0.0003(17)
C10 0.024(2) 0.021(2) 0.023(2) 0.0047(17) 0.0047(18) -0.0026(17)
C11 0.020(2) 0.023(2) 0.024(2) 0.0058(18) 0.0010(18) -0.0024(17)
C12 0.018(2) 0.020(2) 0.020(2) 0.0018(17) 0.0000(17) -0.0022(17)
C13 0.019(2) 0.024(2) 0.018(2) 0.0050(17) 0.0007(17) -0.0029(17)
C14 0.023(2) 0.0190(19) 0.021(2) 0.0039(17) 0.0072(18) -0.0027(17)
C15 0.026(2) 0.019(2) 0.026(2) 0.0046(18) 0.0071(19) 0.0029(17)
C16 0.026(2) 0.018(2) 0.032(3) 0.0063(18) 0.006(2) 0.0032(17)
C17 0.026(2) 0.022(2) 0.027(2) 0.0054(18) 0.0078(19) 0.0050(18)
C18 0.021(2) 0.022(2) 0.028(2) 0.0031(18) 0.0057(19) 0.0042(17)
C19 0.027(2) 0.019(2) 0.030(2) 0.0076(18) 0.014(2) 0.0050(18)
C20 0.025(2) 0.020(2) 0.023(2) 0.0023(17) 0.0058(18) 0.0065(17)
C21 0.025(2) 0.020(2) 0.028(2) 0.0054(18) 0.0089(19) 0.0010(17)
C22 0.025(2) 0.024(2) 0.023(2) 0.0056(18) 0.0106(19) 0.0009(18)
C23 0.025(2) 0.022(2) 0.028(2) 0.0090(18) 0.0090(19) 0.0015(18)
C24 0.027(2) 0.023(2) 0.025(2) 0.0094(18) 0.0095(19) -0.0021(18)
C25 0.028(2) 0.0183(19) 0.025(2) 0.0070(18) 0.0120(19) -0.0011(18)
C26 0.030(2) 0.020(2) 0.029(2) 0.0100(18) 0.015(2) 0.0036(18)
C27 0.025(2) 0.025(2) 0.020(2) 0.0085(18) 0.0097(18) -0.0014(18)
C28 0.028(2) 0.020(2) 0.025(2) 0.0071(18) 0.0045(19) -0.0012(18)
C29 0.037(3) 0.046(3) 0.016(2) 0.008(2) -0.002(2) -0.010(2)
C30 0.041(3) 0.049(3) 0.030(3) 0.006(2) -0.001(2) -0.014(2)
C31 0.042(3) 0.071(4) 0.027(3) 0.015(3) 0.002(2) -0.024(3)
C32 0.061(4) 0.051(3) 0.029(3) 0.013(3) -0.004(3) -0.020(3)
C33 0.060(4) 0.041(3) 0.036(3) 0.009(2) -0.002(3) -0.007(3)
C34 0.046(3) 0.040(3) 0.029(3) 0.010(2) 0.004(2) -0.007(2)
C35 0.028(2) 0.033(2) 0.022(2) 0.0078(19) 0.0005(19) -0.0032(19)
C36 0.033(3) 0.035(2) 0.026(3) 0.007(2) 0.003(2) -0.007(2)
C37 0.035(3) 0.034(2) 0.028(3) 0.008(2) 0.009(2) -0.001(2)
C38 0.029(3) 0.033(2) 0.021(2) 0.0057(19) 0.0012(19) 0.005(2)
C39 0.032(3) 0.037(3) 0.033(3) 0.009(2) 0.003(2) -0.007(2)
C40 0.032(3) 0.039(3) 0.029(3) 0.010(2) 0.005(2) -0.009(2)
C41 0.036(3) 0.033(2) 0.028(3) 0.010(2) 0.005(2) 0.000(2)
C42 0.039(3) 0.039(3) 0.032(3) 0.000(2) 0.002(2) -0.003(2)
C43 0.042(3) 0.039(3) 0.052(4) -0.001(3) 0.008(3) 0.007(2)
C44 0.047(3) 0.045(3) 0.047(3) 0.014(3) 0.007(3) 0.007(3)
C45 0.048(3) 0.043(3) 0.035(3) 0.007(2) -0.003(2) 0.003(2)
C46 0.048(3) 0.030(2) 0.032(3) 0.004(2) 0.002(2) 0.003(2)
C47 0.030(3) 0.030(2) 0.028(3) 0.005(2) 0.003(2) -0.005(2)
C48 0.039(3) 0.035(2) 0.031(3) 0.018(2) 0.001(2) -0.003(2)
C49 0.037(3) 0.036(3) 0.038(3) 0.010(2) 0.002(2) 0.000(2)
C50 0.039(3) 0.036(3) 0.035(3) 0.006(2) 0.009(2) -0.003(2)
C51 0.042(3) 0.035(3) 0.026(3) 0.008(2) 0.002(2) -0.010(2)
C52 0.034(3) 0.026(2) 0.028(3) 0.0079(19) 0.001(2) -0.0019(19)
C53 0.043(3) 0.031(2) 0.029(3) 0.010(2) 0.006(2) -0.006(2)
C54 0.074(4) 0.036(3) 0.033(3) 0.007(2) 0.013(3) -0.007(3)
C55 0.102(5) 0.039(3) 0.031(3) 0.006(3) 0.013(3) -0.016(3)
C56 0.079(4) 0.034(3) 0.046(3) 0.022(3) -0.007(3) -0.012(3)
C57 0.063(4) 0.051(3) 0.066(4) 0.032(3) 0.008(3) 0.008(3)
C58 0.048(3) 0.051(3) 0.050(3) 0.029(3) 0.017(3) 0.008(3)
C59 0.033(3) 0.033(2) 0.033(3) 0.007(2) 0.010(2) -0.001(2)
C60 0.044(3) 0.073(4) 0.026(3) 0.013(3) 0.007(2) 0.008(3)
C61 0.043(4) 0.097(5) 0.048(4) 0.015(3) 0.024(3) 0.017(3)
C62 0.032(3) 0.068(4) 0.052(4) 0.018(3) 0.009(3) 0.003(3)
C63 0.041(3) 0.038(3) 0.034(3) 0.010(2) -0.002(2) -0.003(2)
C64 0.041(3) 0.030(2) 0.026(3) 0.006(2) 0.005(2) -0.003(2)
C65 0.033(3) 0.031(2) 0.022(2) 0.0087(19) 0.007(2) 0.002(2)
C66 0.034(3) 0.036(2) 0.024(2) 0.012(2) 0.007(2) 0.008(2)
C67 0.047(3) 0.029(2) 0.033(3) 0.009(2) 0.010(2) 0.006(2)
C68 0.048(3) 0.035(3) 0.025(3) 0.007(2) 0.010(2) 0.000(2)
C69 0.034(3) 0.046(3) 0.030(3) 0.014(2) 0.001(2) 0.002(2)
C70 0.042(3) 0.032(2) 0.033(3) 0.009(2) 0.006(2) 0.009(2)
C71 0.042(3) 0.025(2) 0.024(2) 0.0062(19) 0.010(2) 0.006(2)
C72 0.035(3) 0.033(2) 0.034(3) 0.013(2) 0.010(2) 0.007(2)
C73 0.034(3) 0.046(3) 0.036(3) 0.019(2) 0.013(2) 0.010(2)
C74 0.048(3) 0.046(3) 0.027(3) 0.015(2) 0.016(2) 0.027(2)
C75 0.060(4) 0.028(2) 0.037(3) 0.004(2) 0.012(3) 0.004(2)
C76 0.056(3) 0.032(3) 0.040(3) 0.006(2) 0.017(3) -0.001(2)

loop_
_atom_type_symbol
_atom_type_description
_atom_type_scat_dispersion_real
_atom_type_scat_dispersion_imag
_atom_type_scat_source
C C 0.0033 0.0016 'International Tables Vol C Tables 4.2.6.8 and 6.1.1.4'
H H 0.0000 0.0000 'International Tables Vol C Tables 4.2.6.8 and 6.1.1.4'
O O 0.0106 0.0060 'International Tables Vol C Tables 4.2.6.8 and 6.1.1.4'
P P 0.1023 0.0942 'International Tables Vol C Tables 4.2.6.8 and 6.1.1.4'
S S 0.1246 0.1234 'International Tables Vol C Tables 4.2.6.8 and 6.1.1.4'
U U -9.6767 9.6646 'International Tables Vol C Tables 4.2.6.8 and 6.1.1.4'

loop_
_geom_angle_atom_site_label_1
_geom_angle_atom_site_label_2
_geom_angle_atom_site_label_3
_geom_angle
_geom_angle_site_symmetry_1
_geom_angle_site_symmetry_3
O2 U1 O1 178.23(13) . .
O2 U1 O19 92.64(11) . .
O1 U1 O19 85.69(12) . .
O2 U1 O3 87.88(12) . .
O1 U1 O3 91.12(12) . .
O19 U1 O3 74.54(10) . .
O2 U1 O6 87.58(11) . 1_545
O1 U1 O6 92.57(12) . 1_545
O19 U1 O6 76.24(10) . 1_545
O3 U1 O6 150.17(9) . 1_545
O2 U1 O20 92.48(11) . .
O1 U1 O20 89.24(12) . .
O19 U1 O20 147.62(11) . .
O3 U1 O20 137.61(9) . .
O6 U1 O20 72.06(9) 1_545 .
O2 U1 O21 91.65(11) . .
O1 U1 O21 89.39(11) . .
O19 U1 O21 144.24(10) . .
O3 U1 O21 70.16(10) . .
O6 U1 O21 139.43(10) 1_545 .
O20 U1 O21 67.45(10) . .
O5 S1 O4 114.39(19) . .
O5 S1 O3 109.82(17) . .
O4 S1 O3 110.38(17) . .
O5 S1 C1 107.79(19) . .
O4 S1 C1 107.89(18) . .
O3 S1 C1 106.19(18) . .
O7 S2 O8 112.97(18) . .
O7 S2 O6 112.16(19) . .
O8 S2 O6 111.30(17) . .
O7 S2 C10 106.44(18) . .
O8 S2 C10 108.1(2) . .
O6 S2 C10 105.38(17) . .
O9 S3 O11 113.32(19) . .
O9 S3 O10 111.97(19) . .
O11 S3 O10 110.71(18) . .
O9 S3 C17 107.14(19) . .
O11 S3 C17 106.7(2) . .
O10 S3 C17 106.54(18) . .
O14 S4 O12 114.76(19) . .
O14 S4 O13 111.60(18) . .
O12 S4 O13 110.2(2) . .
O14 S4 C24 107.4(2) . .
O12 S4 C24 106.99(19) . .
O13 S4 C24 105.23(18) . .
C35 P1 C41 112.4(2) . .
C35 P1 C29 108.7(2) . .
C41 P1 C29 109.4(2) . .
C35 P1 C47 106.8(2) . .
C41 P1 C47 108.4(2) . .
C29 P1 C47 111.1(2) . .
C53 P2 C65 108.3(2) . .
C53 P2 C59 113.9(2) . .
C65 P2 C59 109.4(2) . .
C53 P2 C71 106.7(2) . .
C65 P2 C71 109.9(2) . .
C59 P2 C71 108.6(2) . .
S1 O3 U1 149.55(17) . .
S2 O6 U1 144.65(18) . 1_565
C4 O15 H15 99.3 . .
C13 O16 H16 114.5 . .
C20 O17 H17 110.2 . .
C27 O18 H18 114.4 . .
U1 O19 H19A 128.8 . .
U1 O19 H19B 134.3 . .
H19A O19 H19B 96.3 . .
U1 O20 H20A 125.5 . .
U1 O20 H20B 126.3 . .
H20A O20 H20B 96.4 . .
U1 O21 H21A 112.6 . .
U1 O21 H21B 132.3 . .
H21A O21 H21B 103.1 . .
H22A O22 H22B 89.0 . .
H23A O23 H23B 116.2 . .
H24A O24 H24B 108.9 . .
H25A O25 H25B 98.1 . .
H26A O26 H26B 112.2 . .
H27A O27 H27B 119.5 . .
C6 C1 C2 120.9(4) . .
C6 C1 S1 118.8(3) . .
C2 C1 S1 120.3(3) . .
C1 C2 C3 120.3(4) . .
C1 C2 H2 119.9 . .
C3 C2 H2 119.9 . .
C2 C3 C4 117.6(4) . .
C2 C3 C7 118.6(4) . .
C4 C3 C7 123.8(4) . .
O15 C4 C5 117.3(3) . .
O15 C4 C3 120.2(3) . .
C5 C4 C3 122.5(4) . .
C6 C5 C4 118.0(4) . .
C6 C5 C28 119.7(3) . .
C4 C5 C28 122.2(4) . .
C1 C6 C5 120.6(4) . .
C1 C6 H6 119.7 . .
C5 C6 H6 119.7 . .
C8 C7 C3 113.6(4) . .
C8 C7 H7A 108.8 . .
C3 C7 H7A 108.8 . .
C8 C7 H7B 108.8 . .
C3 C7 H7B 108.8 . .
H7A C7 H7B 107.7 . .
C9 C8 C13 117.8(4) . .
C9 C8 C7 121.3(4) . .
C13 C8 C7 120.9(4) . .
C10 C9 C8 120.3(4) . .
C10 C9 H9 119.8 . .
C8 C9 H9 119.8 . .
C9 C10 C11 121.1(4) . .
C9 C10 S2 121.4(3) . .
C11 C10 S2 117.1(3) . .
C10 C11 C12 120.2(4) . .
C10 C11 H11 119.9 . .
C12 C11 H11 119.9 . .
C11 C12 C13 118.5(4) . .
C11 C12 C14 119.7(4) . .
C13 C12 C14 121.7(4) . .
O16 C13 C12 120.1(4) . .
O16 C13 C8 117.8(4) . .
C12 C13 C8 122.0(4) . .
C12 C14 C15 111.0(3) . .
C12 C14 H14A 109.4 . .
C15 C14 H14A 109.4 . .
C12 C14 H14B 109.4 . .
C15 C14 H14B 109.4 . .
H14A C14 H14B 108.0 . .
C16 C15 C20 118.2(4) . .
C16 C15 C14 120.9(4) . .
C20 C15 C14 120.9(4) . .
C15 C16 C17 120.7(4) . .
C15 C16 H16A 119.7 . .
C17 C16 H16A 119.7 . .
C16 C17 C18 120.1(4) . .
C16 C17 S3 119.3(3) . .
C18 C17 S3 120.4(3) . .
C17 C18 C19 121.1(4) . .
C17 C18 H18A 119.5 . .
C19 C18 H18A 119.5 . .
C18 C19 C20 117.6(4) . .
C18 C19 C21 120.1(4) . .
C20 C19 C21 122.4(4) . .
O17 C20 C15 117.6(4) . .
O17 C20 C19 120.1(4) . .
C15 C20 C19 122.3(4) . .
C19 C21 C22 111.2(3) . .
C19 C21 H21C 109.4 . .
C22 C21 H21C 109.4 . .
C19 C21 H21D 109.4 . .
C22 C21 H21D 109.4 . .
H21C C21 H21D 108.0 . .
C27 C22 C23 118.6(4) . .
C27 C22 C21 122.2(4) . .
C23 C22 C21 119.0(4) . .
C24 C23 C22 120.1(4) . .
C24 C23 H23 120.0 . .
C22 C23 H23 120.0 . .
C25 C24 C23 120.3(4) . .
C25 C24 S4 121.8(3) . .
C23 C24 S4 117.9(4) . .
C24 C25 C26 121.5(4) . .
C24 C25 H25 119.2 . .
C26 C25 H25 119.2 . .
C25 C26 C27 117.1(4) . .
C25 C26 C28 121.3(4) . .
C27 C26 C28 121.5(4) . .
C22 C27 O18 117.5(3) . .
C22 C27 C26 122.4(4) . .
O18 C27 C26 120.1(4) . .
C26 C28 C5 110.9(4) . .
C26 C28 H28A 109.5 . .
C5 C28 H28A 109.5 . .
C26 C28 H28B 109.5 . .
C5 C28 H28B 109.5 . .
H28A C28 H28B 108.0 . .
C30 C29 C34 120.5(4) . .
C30 C29 P1 117.2(4) . .
C34 C29 P1 122.0(4) . .
C29 C30 C31 119.4(5) . .
C29 C30 H30 120.3 . .
C31 C30 H30 120.3 . .
C32 C31 C30 119.3(5) . .
C32 C31 H31 120.3 . .
C30 C31 H31 120.3 . .
C33 C32 C31 121.4(5) . .
C33 C32 H32 119.3 . .
C31 C32 H32 119.3 . .
C32 C33 C34 119.3(5) . .
C32 C33 H33 120.4 . .
C34 C33 H33 120.4 . .
C29 C34 C33 120.0(5) . .
C29 C34 H34 120.0 . .
C33 C34 H34 120.0 . .
C36 C35 C40 119.7(4) . .
C36 C35 P1 121.3(3) . .
C40 C35 P1 119.0(3) . .
C37 C36 C35 119.7(4) . .
C37 C36 H36 120.2 . .
C35 C36 H36 120.2 . .
C36 C37 C38 120.4(4) . .
C36 C37 H37 119.8 . .
C38 C37 H37 119.8 . .
C39 C38 C37 120.2(4) . .
C39 C38 H38 119.9 . .
C37 C38 H38 119.9 . .
C40 C39 C38 120.1(4) . .
C40 C39 H39 120.0 . .
C38 C39 H39 120.0 . .
C39 C40 C35 119.9(4) . .
C39 C40 H40 120.0 . .
C35 C40 H40 120.0 . .
C42 C41 C46 119.9(5) . .
C42 C41 P1 120.3(4) . .
C46 C41 P1 119.7(3) . .
C43 C42 C41 119.5(5) . .
C43 C42 H42 120.2 . .
C41 C42 H42 120.2 . .
C44 C43 C42 121.1(5) . .
C44 C43 H43 119.5 . .
C42 C43 H43 119.5 . .
C43 C44 C45 119.3(5) . .
C43 C44 H44 120.3 . .
C45 C44 H44 120.3 . .
C46 C45 C44 119.9(5) . .
C46 C45 H45 120.1 . .
C44 C45 H45 120.1 . .
C45 C46 C41 120.2(4) . .
C45 C46 H46 119.9 . .
C41 C46 H46 119.9 . .
C52 C47 C48 121.4(4) . .
C52 C47 P1 120.9(4) . .
C48 C47 P1 117.7(4) . .
C47 C48 C49 119.3(4) . .
C47 C48 H48 120.3 . .
C49 C48 H48 120.3 . .
C50 C49 C48 119.7(5) . .
C50 C49 H49 120.1 . .
C48 C49 H49 120.1 . .
C51 C50 C49 119.9(5) . .
C51 C50 H50 120.1 . .
C49 C50 H50 120.1 . .
C50 C51 C52 121.4(5) . .
C50 C51 H51 119.3 . .
C52 C51 H51 119.3 . .
C47 C52 C51 118.2(5) . .
C47 C52 H52 120.9 . .
C51 C52 H52 120.9 . .
C58 C53 C54 119.0(5) . .
C58 C53 P2 119.5(4) . .
C54 C53 P2 121.3(4) . .
C55 C54 C53 119.7(6) . .
C55 C54 H54 120.2 . .
C53 C54 H54 120.2 . .
C56 C55 C54 120.3(5) . .
C56 C55 H55 119.9 . .
C54 C55 H55 119.9 . .
C57 C56 C55 120.9(6) . .
C57 C56 H56 119.5 . .
C55 C56 H56 119.5 . .
C56 C57 C58 119.6(6) . .
C56 C57 H57 120.2 . .
C58 C57 H57 120.2 . .
C53 C58 C57 120.4(5) . .
C53 C58 H58 119.8 . .
C57 C58 H58 119.8 . .
C64 C59 C60 119.4(5) . .
C64 C59 P2 121.0(3) . .
C60 C59 P2 119.6(4) . .
C61 C60 C59 119.7(5) . .
C61 C60 H60 120.2 . .
C59 C60 H60 120.2 . .
C60 C61 C62 120.5(5) . .
C60 C61 H61 119.8 . .
C62 C61 H61 119.8 . .
C63 C62 C61 119.5(5) . .
C63 C62 H62 120.2 . .
C61 C62 H62 120.2 . .
C62 C63 C64 120.9(5) . .
C62 C63 H63 119.6 . .
C64 C63 H63 119.6 . .
C63 C64 C59 119.9(4) . .
C63 C64 H64 120.0 . .
C59 C64 H64 120.0 . .
C66 C65 C70 120.0(4) . .
C66 C65 P2 121.4(4) . .
C70 C65 P2 118.6(3) . .
C65 C66 C67 119.2(5) . .
C65 C66 H66 120.4 . .
C67 C66 H66 120.4 . .
C68 C67 C66 121.1(4) . .
C68 C67 H67 119.5 . .
C66 C67 H67 119.5 . .
C67 C68 C69 119.3(4) . .
C67 C68 H68 120.4 . .
C69 C68 H68 120.4 . .
C70 C69 C68 120.8(5) . .
C70 C69 H69 119.6 . .
C68 C69 H69 119.6 . .
C69 C70 C65 119.6(4) . .
C69 C70 H70 120.2 . .
C65 C70 H70 120.2 . .
C72 C71 C76 119.7(4) . .
C72 C71 P2 120.8(3) . .
C76 C71 P2 119.4(3) . .
C71 C72 C73 119.6(4) . .
C71 C72 H72 120.2 . .
C73 C72 H72 120.2 . .
C74 C73 C72 120.4(4) . .
C74 C73 H73 119.8 . .
C72 C73 H73 119.8 . .
C75 C74 C73 120.1(4) . .
C75 C74 H74 119.9 . .
C73 C74 H74 119.9 . .
C74 C75 C76 120.2(4) . .
C74 C75 H75 119.9 . .
C76 C75 H75 119.9 . .
C75 C76 C71 120.0(4) . .
C75 C76 H76 120.0 . .
C71 C76 H76 120.0 . .

loop_
_geom_bond_atom_site_label_1
_geom_bond_atom_site_label_2
_geom_bond_distance
_geom_bond_site_symmetry_2
U1 O2 1.759(3) .
U1 O1 1.764(3) .
U1 O19 2.335(3) .
U1 O3 2.378(3) .
U1 O6 2.393(3) 1_545
U1 O20 2.397(3) .
U1 O21 2.490(3) .
S1 O5 1.447(3) .
S1 O4 1.460(3) .
S1 O3 1.485(3) .
S1 C1 1.761(4) .
S2 O7 1.448(3) .
S2 O8 1.449(3) .
S2 O6 1.486(3) .
S2 C10 1.767(4) .
S3 O9 1.451(3) .
S3 O11 1.452(3) .
S3 O10 1.468(3) .
S3 C17 1.767(5) .
S4 O14 1.447(3) .
S4 O12 1.455(3) .
S4 O13 1.482(3) .
S4 C24 1.767(4) .
P1 C35 1.790(4) .
P1 C41 1.792(5) .
P1 C29 1.795(4) .
P1 C47 1.814(5) .
P2 C53 1.795(5) .
P2 C65 1.796(4) .
P2 C59 1.803(5) .
P2 C71 1.803(4) .
O6 U1 2.393(3) 1_565
O15 C4 1.382(5) .
O15 H15 0.9061 .
O16 C13 1.369(5) .
O16 H16 0.8583 .
O17 C20 1.370(5) .
O17 H17 0.8441 .
O18 C27 1.381(5) .
O18 H18 0.8285 .
O19 H19A 0.8477 .
O19 H19B 0.8956 .
O20 H20A 0.9203 .
O20 H20B 0.8160 .
O21 H21A 0.9109 .
O21 H21B 0.9880 .
O22 H22A 0.9806 .
O22 H22B 0.8003 .
O23 H23A 0.9836 .
O23 H23B 0.9769 .
O24 H24A 0.9891 .
O24 H24B 0.9593 .
O25 H25A 0.9771 .
O25 H25B 0.9376 .
O26 H26A 0.9685 .
O26 H26B 0.9098 .
O27 H27A 0.8561 .
O27 H27B 0.9509 .
C1 C6 1.383(6) .
C1 C2 1.389(5) .
C2 C3 1.401(5) .
C2 H2 0.9500 .
C3 C4 1.402(6) .
C3 C7 1.521(5) .
C4 C5 1.400(5) .
C5 C6 1.388(6) .
C5 C28 1.527(5) .
C6 H6 0.9500 .
C7 C8 1.514(6) .
C7 H7A 0.9900 .
C7 H7B 0.9900 .
C8 C9 1.396(6) .
C8 C13 1.405(5) .
C9 C10 1.375(6) .
C9 H9 0.9500 .
C10 C11 1.386(6) .
C11 C12 1.386(6) .
C11 H11 0.9500 .
C12 C13 1.389(6) .
C12 C14 1.521(5) .
C14 C15 1.529(5) .
C14 H14A 0.9900 .
C14 H14B 0.9900 .
C15 C16 1.386(6) .
C15 C20 1.398(6) .
C16 C17 1.387(6) .
C16 H16A 0.9500 .
C17 C18 1.389(6) .
C18 C19 1.389(6) .
C18 H18A 0.9500 .
C19 C20 1.400(6) .
C19 C21 1.512(5) .
C21 C22 1.529(5) .
C21 H21C 0.9900 .
C21 H21D 0.9900 .
C22 C27 1.380(6) .
C22 C23 1.396(6) .
C23 C24 1.387(5) .
C23 H23 0.9500 .
C24 C25 1.374(6) .
C25 C26 1.392(6) .
C25 H25 0.9500 .
C26 C27 1.405(5) .
C26 C28 1.508(6) .
C28 H28A 0.9900 .
C28 H28B 0.9900 .
C29 C30 1.390(7) .
C29 C34 1.390(7) .
C30 C31 1.401(6) .
C30 H30 0.9500 .
C31 C32 1.385(8) .
C31 H31 0.9500 .
C32 C33 1.382(8) .
C32 H32 0.9500 .
C33 C34 1.391(6) .
C33 H33 0.9500 .
C34 H34 0.9500 .
C35 C36 1.382(6) .
C35 C40 1.402(6) .
C36 C37 1.380(6) .
C36 H36 0.9500 .
C37 C38 1.381(6) .
C37 H37 0.9500 .
C38 C39 1.377(6) .
C38 H38 0.9500 .
C39 C40 1.374(6) .
C39 H39 0.9500 .
C40 H40 0.9500 .
C41 C42 1.384(6) .
C41 C46 1.392(6) .
C42 C43 1.379(7) .
C42 H42 0.9500 .
C43 C44 1.377(7) .
C43 H43 0.9500 .
C44 C45 1.399(6) .
C44 H44 0.9500 .
C45 C46 1.374(7) .
C45 H45 0.9500 .
C46 H46 0.9500 .
C47 C52 1.385(6) .
C47 C48 1.390(7) .
C48 C49 1.390(6) .
C48 H48 0.9500 .
C49 C50 1.389(7) .
C49 H49 0.9500 .
C50 C51 1.378(7) .
C50 H50 0.9500 .
C51 C52 1.387(6) .
C51 H51 0.9500 .
C52 H52 0.9500 .
C53 C58 1.387(7) .
C53 C54 1.389(7) .
C54 C55 1.387(8) .
C54 H54 0.9500 .
C55 C56 1.374(8) .
C55 H55 0.9500 .
C56 C57 1.352(8) .
C56 H56 0.9500 .
C57 C58 1.396(7) .
C57 H57 0.9500 .
C58 H58 0.9500 .
C59 C64 1.390(6) .
C59 C60 1.417(6) .
C60 C61 1.378(8) .
C60 H60 0.9500 .
C61 C62 1.395(8) .
C61 H61 0.9500 .
C62 C63 1.383(7) .
C62 H62 0.9500 .
C63 C64 1.384(7) .
C63 H63 0.9500 .
C64 H64 0.9500 .
C65 C66 1.388(6) .
C65 C70 1.396(7) .
C66 C67 1.394(6) .
C66 H66 0.9500 .
C67 C68 1.373(7) .
C67 H67 0.9500 .
C68 C69 1.389(6) .
C68 H68 0.9500 .
C69 C70 1.379(6) .
C69 H69 0.9500 .
C70 H70 0.9500 .
C71 C72 1.382(6) .
C71 C76 1.395(6) .
C72 C73 1.393(6) .
C72 H72 0.9500 .
C73 C74 1.380(6) .
C73 H73 0.9500 .
C74 C75 1.372(7) .
C74 H74 0.9500 .
C75 C76 1.384(6) .
C75 H75 0.9500 .
C76 H76 0.9500 .

loop_
_geom_hbond_atom_site_label_D
_geom_hbond_atom_site_label_H
_geom_hbond_atom_site_label_A
_geom_hbond_distance_DH
_geom_hbond_distance_HA
_geom_hbond_distance_DA
_geom_hbond_angle_DHA
_geom_hbond_site_symmetry_A
O15 H15 O16 0.91 1.99 2.677(4) 131.9 .
O16 H16 O17 0.86 1.88 2.690(4) 157.3 .
O17 H17 O18 0.84 1.90 2.733(4) 168.2 .
O18 H18 O15 0.83 1.88 2.699(4) 169.7 .
O19 H19A O23 0.85 1.78 2.601(4) 163.3 .
O19 H19B O28 0.90 1.76 2.611(4) 157.7 .
O20 H20A O13 0.92 1.80 2.657(4) 154.1 1_655
O20 H20B O24 0.82 1.78 2.592(4) 171.9 .
O21 H21A O4 0.91 1.89 2.766(4) 162.0 .
O21 H21B O13 0.99 1.94 2.751(4) 137.5 1_655
O22 H22A O5 0.98 1.97 2.898(4) 158.0 .
O22 H22B O14 0.80 2.14 2.794(5) 138.7 .
O23 H23A O7 0.98 1.88 2.792(5) 153.2 1_545
O23 H23B O11 0.98 1.76 2.662(4) 151.1 1_545
O24 H24A O8 0.99 1.87 2.811(4) 158.1 1_545
O24 H24B O10 0.96 1.85 2.803(4) 172.8 1_645
O25 H25A O9 0.98 1.90 2.851(5) 164.8 1_655
O25 H25B O29 0.94 2.06 2.746(5) 129.0 1_655
O26 H26A O10 0.97 1.84 2.800(4) 168.5 .
O26 H26B O22 0.91 1.88 2.775(5) 169.6 1_565
O27 H27A O29 0.86 2.21 2.794(6) 125.3 .
O27 H27B O32 0.95 1.88 2.822(4) 173.3 1_455
C11 H11 O19 0.95 2.60 3.509(5) 160.0 1_565
C30 H30 O33 0.95 2.14 2.995(8) 149.6 .
C42 H42 O11 0.95 2.54 3.236(5) 130.1 .
C48 H48 O5 0.95 2.31 3.253(6) 169.2 .
C54 H54 O7 0.95 2.57 3.406(6) 147.6 .
C60 H60 O7 0.95 2.35 3.234(6) 154.9 .
